data_1526892
loop_
_publ_author_name
'Venturini, G.'

_publ_section_title
;
 Crystallographic and magnetic properties of Tb Fe6 Ge6-x Gax compounds
 (0.5 <= x <= 3.5)
;
_journal_name_full 'Journal of Alloys Compd.'
_journal_page_first 8
_journal_page_last 21
_journal_volume 329
_journal_year 2001
_chemical_formula_sum 'Fe6 Ga2.5 Ge3.5 Tb'
_chemical_name_systematic 'Tb Fe6 Ge3.5 Ga2.5'
_space_group_IT_number 65
_symmetry_space_group_name_Hall '-C 2 2'
_symmetry_space_group_name_H-M 'C m m m'
_cell_angle_alpha 90
_cell_angle_beta 90
_cell_angle_gamma 90
_cell_formula_units_Z 6
_cell_length_a 5.064
_cell_length_b 26.32
_cell_length_c 8.317
_cell_volume 1108.527
_citation_journal_id_ASTM JALCEU
_cod_data_source_file Venturini_JALCEU_2001_1343.cif
_cod_data_source_block Fe6Ga2.5Ge3.5Tb1
_cod_original_formula_sum 'Fe6 Ga2.5 Ge3.5 Tb1'
_cod_database_code 1526892

loop_
_symmetry_equiv_pos_as_xyz
x,y,z
-x,-y,z
x,-y,-z
-x,y,-z
-x,-y,-z
x,y,-z
-x,y,z
x,-y,z
x+1/2,y+1/2,z
-x+1/2,-y+1/2,z
x+1/2,-y+1/2,-z
-x+1/2,y+1/2,-z
-x+1/2,-y+1/2,-z
x+1/2,y+1/2,-z
-x+1/2,y+1/2,z
x+1/2,-y+1/2,z

loop_
_atom_site_label
_atom_site_type_symbol
_atom_site_fract_x
_atom_site_fract_y
_atom_site_fract_z
_atom_site_occupancy
_atom_site_U_iso_or_equiv
Fe4 Fe 0.25 0.25 0.25 1 0.0
Ga7 Ga 0 0.1111 0 0.4167 0.0
Tb1 Tb 0.5 0.1667 0.5 1 0.0
Ge5 Ge 0 0.2222 0 0.5833 0.0
Ge1 Ge 0.5 0.1667 0.846 0.5833 0.0
Ga8 Ga 0 0.1111 0.5 0.4167 0.0
Ge6 Ge 0 0.2222 0.5 0.5833 0.0
Ga5 Ga 0 0.2222 0 0.4167 0.0
Ge2 Ge 0 0 0.346 0.5833 0.0
Tb2 Tb 0 0 0 1 0.0
Fe2 Fe 0.25 0.0833 0.25 1 0.0
Ge7 Ge 0 0.1111 0 0.5833 0.0
Ga4 Ga 0.5 0.0555 0.5 0.4167 0.0
Ge8 Ge 0 0.1111 0.5 0.5833 0.0
Ge3 Ge 0.5 0.0555 0 0.5833 0.0
Fe1 Fe 0.5 0 0.25 1 0.0
Ge4 Ge 0.5 0.0555 0.5 0.5833 0.0
Ga1 Ga 0.5 0.1667 0.846 0.4167 0.0
Fe3 Fe 0 0.1667 0.25 1 0.0
Ga2 Ga 0 0 0.346 0.4167 0.0
Ga6 Ga 0 0.2222 0.5 0.4167 0.0
Ga3 Ga 0.5 0.0555 0 0.4167 0.0
